data_1545242
loop_
_publ_author_name
'Thornbury, Richard T.'
'Saini, Vaneet'
'Fernandes, Talita de A'
'Santiago, Celine B.'
'Talbot, Eric P. A.'
'Sigman, Matthew S.'
'McKenna, Jeffrey M.'
'Toste, F. Dean'

_publ_section_title
;
 The development and mechanistic investigation of a palladium-catalyzed
 1,3-arylfluorination of chromenes.
;
_journal_issue 4
_journal_name_full 'Chemical science'
_journal_page_first 2890
_journal_page_last 2897
_journal_paper_doi 10.1039/c6sc05102b
_journal_volume 8
_journal_year 2017
_chemical_formula_moiety C22H17BrFNO2
_chemical_formula_sum 'C22 H17 Br F N O2'
_chemical_formula_weight 426.27
_chemical_name_systematic 4-(4-bromophenyl)-2-fluoro-N-phenylchromane-5-carboxamide
_space_group_crystal_system monoclinic
_space_group_IT_number 14
_space_group_name_Hall '-P 2ybc'
_space_group_name_H-M_alt 'P 1 21/c 1'
_symmetry_space_group_name_Hall '-P 2ybc'
_symmetry_space_group_name_H-M 'P 1 21/c 1'
_atom_sites_solution_hydrogens geom
_atom_sites_solution_primary iterative
_atom_sites_solution_secondary difmap
_audit_creation_method SHELXL-2014
_audit_update_record
;
2016-11-21 deposited with the CCDC.
2017-01-23 downloaded from the CCDC.
;
_cell_angle_alpha 90
_cell_angle_beta 90.552(3)
_cell_angle_gamma 90
_cell_formula_units_Z 4
_cell_length_a 15.3026(6)
_cell_length_b 12.0184(4)
_cell_length_c 10.1214(4)
_cell_measurement_reflns_used 9817
_cell_measurement_temperature 100(2)
_cell_measurement_theta_max 68.28
_cell_measurement_theta_min 2.89
_cell_volume 1861.37(12)
_computing_cell_refinement 'Bruker SAINT'
_computing_data_collection 'Bruker APEX2'
_computing_data_reduction 'Bruker SAINT'
_computing_molecular_graphics ORTEP-32
_computing_publication_material WinGX
_computing_structure_refinement 'SHELXL-2014 (Sheldrick, 2014)'
_computing_structure_solution Sir-2011
_diffrn_ambient_temperature 100(2)
_diffrn_detector_area_resol_mean 8.366
_diffrn_measured_fraction_theta_full 0.997
_diffrn_measured_fraction_theta_max 0.994
_diffrn_measurement_device_type 'Bruker APEX-II CCD'
_diffrn_measurement_method 'phi and omega scans'
_diffrn_radiation_type CuK\a
_diffrn_radiation_wavelength 1.54178
_diffrn_reflns_av_R_equivalents 0.0469
_diffrn_reflns_av_unetI/netI 0.0309
_diffrn_reflns_Laue_measured_fraction_full 0.997
_diffrn_reflns_Laue_measured_fraction_max 0.994
_diffrn_reflns_limit_h_max 18
_diffrn_reflns_limit_h_min -18
_diffrn_reflns_limit_k_max 14
_diffrn_reflns_limit_k_min -14
_diffrn_reflns_limit_l_max 12
_diffrn_reflns_limit_l_min -11
_diffrn_reflns_number 24648
_diffrn_reflns_point_group_measured_fraction_full 0.997
_diffrn_reflns_point_group_measured_fraction_max 0.994
_diffrn_reflns_theta_full 67.000
_diffrn_reflns_theta_max 68.325
_diffrn_reflns_theta_min 2.888
_diffrn_source 'microfocus rotating anode'
_exptl_absorpt_coefficient_mu 3.238
_exptl_absorpt_correction_T_max 0.7531
_exptl_absorpt_correction_T_min 0.6139
_exptl_absorpt_correction_type multi-scan
_exptl_absorpt_process_details SADABS
_exptl_crystal_colour colorless
_exptl_crystal_density_diffrn 1.521
_exptl_crystal_density_method 'not measured'
_exptl_crystal_description Needle
_exptl_crystal_F_000 864
_exptl_crystal_recrystallization_method 'Re-crystallisation from solvent: DCM/Pentane'
_exptl_crystal_size_max 0.060
_exptl_crystal_size_mid 0.020
_exptl_crystal_size_min 0.010
_refine_diff_density_max 0.870
_refine_diff_density_min -0.325
_refine_diff_density_rms 0.074
_refine_ls_extinction_method none
_refine_ls_goodness_of_fit_ref 1.038
_refine_ls_hydrogen_treatment constr
_refine_ls_matrix_type full
_refine_ls_number_parameters 244
_refine_ls_number_reflns 3399
_refine_ls_number_restraints 0
_refine_ls_restrained_S_all 1.038
_refine_ls_R_factor_all 0.0447
_refine_ls_R_factor_gt 0.0372
_refine_ls_shift/su_max 0.000
_refine_ls_shift/su_mean 0.000
_refine_ls_structure_factor_coef Fsqd
_refine_ls_weighting_details 'w=1/[\s^2^(Fo^2^)+(0.0448P)^2^+2.6265P] where P=(Fo^2^+2Fc^2^)/3'
_refine_ls_weighting_scheme calc
_refine_ls_wR_factor_gt 0.0915
_refine_ls_wR_factor_ref 0.0963
_reflns_Friedel_coverage 0.000
_reflns_number_gt 2939
_reflns_number_total 3399
_reflns_threshold_expression 'I > 2\s(I)'
_cod_data_source_file c6sc05102b2.cif
_cod_data_source_block shelx
_cod_depositor_comments
;Adding full bibliography for 1545242.cif.

 Adding full bibliography for 1545242.cif.
;
_cod_database_code 1545242
_shelx_space_group_comment
; 
The symmetry employed for this shelxl refinement is uniquely defined 
by the following loop, which should always be used as a source of 
symmetry information in preference to the above space-group names. 
They are only intended as comments. 
;
_shelx_estimated_absorpt_t_min 0.829
_shelx_estimated_absorpt_t_max 0.968
_shelxl_version_number 2014-1

loop_
_space_group_symop_operation_xyz
'x, y, z'
'-x, y+1/2, -z+1/2'
'-x, -y, -z'
'x, -y-1/2, z-1/2'

loop_
_atom_site_label
_atom_site_type_symbol
_atom_site_fract_x
_atom_site_fract_y
_atom_site_fract_z
_atom_site_U_iso_or_equiv
_atom_site_adp_type
_atom_site_occupancy
_atom_site_site_symmetry_order
_atom_site_calc_flag
_atom_site_refinement_flags_posn
_atom_site_refinement_flags_adp
C1 C 0.13655(17) -0.2975(2) 0.9430(3) 0.0210(5) Uani 1 1 d . .
C2 C 0.22180(17) -0.3351(2) 0.9158(3) 0.0226(5) Uani 1 1 d . .
C3 C 0.23665(18) -0.4394(2) 0.8630(3) 0.0246(6) Uani 1 1 d . .
H3 H 0.2946 -0.4627 0.8443 0.030 Uiso 1 1 calc R U
C4 C 0.16643(19) -0.5106(2) 0.8371(3) 0.0262(6) Uani 1 1 d . .
H4 H 0.1767 -0.5836 0.8048 0.031 Uiso 1 1 calc R U
C5 C 0.08232(18) -0.4749(2) 0.8586(3) 0.0248(6) Uani 1 1 d . .
H5 H 0.0343 -0.5223 0.8389 0.030 Uiso 1 1 calc R U
C6 C 0.06801(17) -0.3686(2) 0.9094(3) 0.0226(5) Uani 1 1 d . .
C7 C -0.03863(18) -0.2307(2) 0.9520(3) 0.0272(6) Uani 1 1 d . .
H7 H -0.0991 -0.2264 0.9881 0.033 Uiso 1 1 calc R U
C8 C 0.02331(17) -0.1759(2) 1.0480(3) 0.0256(6) Uani 1 1 d . .
H8A H 0.0167 -0.2109 1.1359 0.031 Uiso 1 1 calc R U
H8B H 0.0076 -0.0964 1.0564 0.031 Uiso 1 1 calc R U
C9 C 0.11952(17) -0.1850(2) 1.0055(3) 0.0225(5) Uani 1 1 d . .
H9 H 0.1554 -0.1827 1.0886 0.027 Uiso 1 1 calc R U
C10 C 0.29930(17) -0.2631(2) 0.9515(3) 0.0227(5) Uani 1 1 d . .
C11 C 0.42919(18) -0.1739(2) 0.8571(3) 0.0284(6) Uani 1 1 d . .
C12 C 0.4440(2) -0.0950(3) 0.7600(3) 0.0342(7) Uani 1 1 d . .
H12 H 0.4032 -0.0854 0.6896 0.041 Uiso 1 1 calc R U
C13 C 0.5193(2) -0.0298(3) 0.7664(4) 0.0422(8) Uani 1 1 d . .
H13 H 0.5301 0.0241 0.6998 0.051 Uiso 1 1 calc R U
C14 C 0.5783(2) -0.0435(3) 0.8692(4) 0.0421(8) Uani 1 1 d . .
H14 H 0.6295 0.0012 0.8737 0.051 Uiso 1 1 calc R U
C15 C 0.56289(19) -0.1215(3) 0.9650(4) 0.0400(8) Uani 1 1 d . .
H15 H 0.6034 -0.1300 1.0360 0.048 Uiso 1 1 calc R U
C16 C 0.48884(19) -0.1887(3) 0.9598(3) 0.0326(7) Uani 1 1 d . .
H16 H 0.4793 -0.2437 1.0255 0.039 Uiso 1 1 calc R U
C17 C 0.15131(16) -0.0890(2) 0.9198(3) 0.0208(5) Uani 1 1 d . .
C18 C 0.15159(18) -0.0926(2) 0.7825(3) 0.0259(6) Uani 1 1 d . .
H18 H 0.1276 -0.1555 0.7384 0.031 Uiso 1 1 calc R U
C19 C 0.1861(2) -0.0063(2) 0.7087(3) 0.0284(6) Uani 1 1 d . .
H19 H 0.1856 -0.0095 0.6149 0.034 Uiso 1 1 calc R U
C20 C 0.22149(17) 0.0845(2) 0.7741(3) 0.0239(6) Uani 1 1 d . .
C21 C 0.22003(17) 0.0921(2) 0.9092(3) 0.0238(5) Uani 1 1 d . .
H21 H 0.2428 0.1560 0.9528 0.029 Uiso 1 1 calc R U
C22 C 0.18493(17) 0.0054(2) 0.9813(3) 0.0243(6) Uani 1 1 d . .
H22 H 0.1838 0.0105 1.0749 0.029 Uiso 1 1 calc R U
N1 N 0.35188(15) -0.24005(19) 0.8484(2) 0.0255(5) Uani 1 1 d . .
H1 H 0.3375 -0.2677 0.7707 0.031 Uiso 1 1 calc R U
O1 O -0.01898(12) -0.34135(16) 0.9261(2) 0.0267(4) Uani 1 1 d . .
O2 O 0.31282(12) -0.23216(17) 1.06530(19) 0.0269(4) Uani 1 1 d . .
F1 F -0.03651(11) -0.17305(14) 0.83137(17) 0.0307(4) Uani 1 1 d . .
Br1 Br 0.27914(2) 0.19816(2) 0.67744(3) 0.03346(12) Uani 1 1 d . .

loop_
_atom_site_aniso_label
_atom_site_aniso_U_11
_atom_site_aniso_U_22
_atom_site_aniso_U_33
_atom_site_aniso_U_23
_atom_site_aniso_U_13
_atom_site_aniso_U_12
C1 0.0286(13) 0.0204(13) 0.0140(13) 0.0035(10) 0.0008(10) 0.0010(10)
C2 0.0282(13) 0.0243(13) 0.0155(13) 0.0039(11) 0.0015(10) 0.0002(10)
C3 0.0289(13) 0.0252(13) 0.0197(14) 0.0021(11) 0.0026(10) 0.0036(10)
C4 0.0393(15) 0.0197(13) 0.0197(14) -0.0004(11) 0.0019(11) 0.0016(11)
C5 0.0335(14) 0.0217(13) 0.0193(13) 0.0033(11) 0.0004(11) -0.0043(11)
C6 0.0278(13) 0.0227(13) 0.0173(13) 0.0048(10) 0.0003(10) -0.0001(10)
C7 0.0272(13) 0.0266(14) 0.0279(16) 0.0054(12) 0.0042(11) 0.0032(11)
C8 0.0286(14) 0.0240(13) 0.0241(14) 0.0022(11) 0.0054(11) 0.0024(10)
C9 0.0271(13) 0.0211(13) 0.0193(14) 0.0015(11) 0.0009(10) 0.0000(10)
C10 0.0248(13) 0.0222(13) 0.0211(15) 0.0005(11) 0.0005(10) 0.0027(10)
C11 0.0260(13) 0.0313(14) 0.0281(15) -0.0077(12) 0.0058(11) -0.0027(11)
C12 0.0366(16) 0.0381(16) 0.0279(16) -0.0025(13) 0.0046(12) -0.0058(13)
C13 0.0441(18) 0.0405(18) 0.042(2) -0.0065(15) 0.0165(15) -0.0129(14)
C14 0.0305(16) 0.0476(19) 0.048(2) -0.0167(17) 0.0104(14) -0.0112(14)
C15 0.0242(14) 0.053(2) 0.043(2) -0.0162(16) 0.0030(13) -0.0014(13)
C16 0.0296(14) 0.0384(17) 0.0297(16) -0.0040(13) 0.0031(12) 0.0009(12)
C17 0.0221(12) 0.0194(12) 0.0209(14) 0.0001(10) 0.0003(10) 0.0021(9)
C18 0.0365(15) 0.0193(12) 0.0220(14) -0.0007(11) -0.0012(11) -0.0018(11)
C19 0.0425(16) 0.0242(13) 0.0185(14) 0.0008(11) 0.0008(12) -0.0021(11)
C20 0.0261(13) 0.0207(13) 0.0249(14) 0.0028(11) 0.0021(11) 0.0015(10)
C21 0.0260(13) 0.0223(13) 0.0232(14) -0.0054(11) 0.0005(10) -0.0006(10)
C22 0.0286(13) 0.0251(13) 0.0194(13) -0.0039(11) 0.0025(10) -0.0012(10)
N1 0.0269(11) 0.0304(12) 0.0194(12) -0.0022(10) 0.0015(9) -0.0038(9)
O1 0.0262(9) 0.0230(9) 0.0309(11) 0.0018(8) 0.0013(8) -0.0020(7)
O2 0.0284(10) 0.0328(10) 0.0195(11) -0.0021(8) -0.0004(8) -0.0007(8)
F1 0.0352(9) 0.0312(8) 0.0258(9) 0.0069(7) -0.0024(7) 0.0043(7)
Br1 0.04221(19) 0.02579(17) 0.0325(2) 0.00784(12) 0.00435(13) -0.00591(12)

loop_
_atom_type_symbol
_atom_type_description
_atom_type_scat_dispersion_real
_atom_type_scat_dispersion_imag
_atom_type_scat_source
C C 0.0181 0.0091 'International Tables Vol C Tables 4.2.6.8 and 6.1.1.4'
H H 0.0000 0.0000 'International Tables Vol C Tables 4.2.6.8 and 6.1.1.4'
N N 0.0311 0.0180 'International Tables Vol C Tables 4.2.6.8 and 6.1.1.4'
O O 0.0492 0.0322 'International Tables Vol C Tables 4.2.6.8 and 6.1.1.4'
F F 0.0727 0.0534 'International Tables Vol C Tables 4.2.6.8 and 6.1.1.4'
Br Br -0.6763 1.2805 'International Tables Vol C Tables 4.2.6.8 and 6.1.1.4'

loop_
_geom_angle_atom_site_label_1
_geom_angle_atom_site_label_2
_geom_angle_atom_site_label_3
_geom_angle
C6 C1 C2 116.8(2)
C6 C1 C9 121.2(2)
C2 C1 C9 122.1(2)
C3 C2 C1 121.5(2)
C3 C2 C10 118.7(2)
C1 C2 C10 119.7(2)
C2 C3 C4 119.9(3)
C2 C3 H3 120.0
C4 C3 H3 120.0
C5 C4 C3 119.9(3)
C5 C4 H4 120.0
C3 C4 H4 120.0
C4 C5 C6 119.6(3)
C4 C5 H5 120.2
C6 C5 H5 120.2
O1 C6 C1 123.2(2)
O1 C6 C5 114.7(2)
C1 C6 C5 122.1(2)
O1 C7 F1 107.5(2)
O1 C7 C8 113.9(2)
F1 C7 C8 109.1(2)
O1 C7 H7 108.8
F1 C7 H7 108.8
C8 C7 H7 108.8
C7 C8 C9 112.8(2)
C7 C8 H8A 109.0
C9 C8 H8A 109.0
C7 C8 H8B 109.0
C9 C8 H8B 109.0
H8A C8 H8B 107.8
C1 C9 C17 112.3(2)
C1 C9 C8 110.4(2)
C17 C9 C8 114.6(2)
C1 C9 H9 106.3
C17 C9 H9 106.3
C8 C9 H9 106.3
O2 C10 N1 124.5(3)
O2 C10 C2 121.6(2)
N1 C10 C2 113.9(2)
C12 C11 C16 120.5(3)
C12 C11 N1 118.6(3)
C16 C11 N1 120.9(3)
C11 C12 C13 119.5(3)
C11 C12 H12 120.2
C13 C12 H12 120.2
C14 C13 C12 120.1(3)
C14 C13 H13 119.9
C12 C13 H13 119.9
C15 C14 C13 119.9(3)
C15 C14 H14 120.1
C13 C14 H14 120.1
C14 C15 C16 121.1(3)
C14 C15 H15 119.5
C16 C15 H15 119.5
C11 C16 C15 118.9(3)
C11 C16 H16 120.6
C15 C16 H16 120.6
C18 C17 C22 117.9(2)
C18 C17 C9 123.3(2)
C22 C17 C9 118.8(2)
C19 C18 C17 121.4(3)
C19 C18 H18 119.3
C17 C18 H18 119.3
C20 C19 C18 118.8(3)
C20 C19 H19 120.6
C18 C19 H19 120.6
C21 C20 C19 121.3(3)
C21 C20 Br1 118.5(2)
C19 C20 Br1 120.1(2)
C20 C21 C22 119.1(2)
C20 C21 H21 120.5
C22 C21 H21 120.5
C21 C22 C17 121.5(3)
C21 C22 H22 119.3
C17 C22 H22 119.3
C10 N1 C11 124.4(2)
C10 N1 H1 117.8
C11 N1 H1 117.8
C6 O1 C7 117.4(2)

loop_
_geom_bond_atom_site_label_1
_geom_bond_atom_site_label_2
_geom_bond_distance
C1 C6 1.393(4)
C1 C2 1.410(4)
C1 C9 1.516(4)
C2 C3 1.383(4)
C2 C10 1.509(4)
C3 C4 1.396(4)
C3 H3 0.9500
C4 C5 1.376(4)
C4 H4 0.9500
C5 C6 1.394(4)
C5 H5 0.9500
C6 O1 1.383(3)
C7 O1 1.389(3)
C7 F1 1.405(3)
C7 C8 1.502(4)
C7 H7 1.0000
C8 C9 1.542(4)
C8 H8A 0.9900
C8 H8B 0.9900
C9 C17 1.526(4)
C9 H9 1.0000
C10 O2 1.226(3)
C10 N1 1.353(4)
C11 C12 1.385(4)
C11 C16 1.389(4)
C11 N1 1.428(4)
C12 C13 1.395(4)
C12 H12 0.9500
C13 C14 1.381(5)
C13 H13 0.9500
C14 C15 1.371(5)
C14 H14 0.9500
C15 C16 1.392(4)
C15 H15 0.9500
C16 H16 0.9500
C17 C18 1.390(4)
C17 C22 1.391(4)
C18 C19 1.386(4)
C18 H18 0.9500
C19 C20 1.384(4)
C19 H19 0.9500
C20 C21 1.371(4)
C20 Br1 1.902(3)
C21 C22 1.383(4)
C21 H21 0.9500
C22 H22 0.9500
N1 H1 0.8800
